data_4115966
loop_
_publ_author_name
'J\"org Eppinger'
'Michael Spiegler'
'Wolfgang Hieringer'
'Wolfgang A. Herrmann'
'Reiner Anwander'

_publ_contact_author_address
;
       Anorganisch-chemisches Institut der
       Technischen Universit\"at M\"unchen
       Lichtenbergstrasse 4
       D-85747 Garching bei M\"unchen
;
_publ_contact_author_email reiner.anwander@ch.tum.de
_publ_contact_author_fax '089 289 13473'
_publ_contact_author_name
;
 Reiner Anwander
;
_publ_contact_author_phone '089 289 14378'
_publ_section_title
;
 C2-Symmetric ansa-Lanthanidocene Complexes. Synthesis via Silylamine
 Elimination and \b-SiH Agostic Rigidity
;
_journal_name_full 'Journal of the American Chemical Society'
_journal_page_first 3080
_journal_page_last 3096
_journal_paper_doi 10.1021/ja992786a
_journal_volume 122
_journal_year 2000
_chemical_formula_sum 'C26 H36 N Si3 Y'
_chemical_formula_weight 535.74
_chemical_name_systematic
;
 ?
;
_space_group_IT_number 15
_symmetry_cell_setting monoclinic
_symmetry_space_group_name_Hall '-C 2yc'
_symmetry_space_group_name_H-M 'C 1 2/c 1'
_cell_angle_alpha 90
_cell_angle_beta 108.550(10)
_cell_angle_gamma 90
_cell_formula_units_Z 4
_cell_length_a 15.110(4)
_cell_length_b 11.731(2)
_cell_length_c 15.699(5)
_cell_measurement_temperature 163
_cell_volume 2638.2(12)
_computing_cell_refinement 'Express- SET4 (Nonius)'
_computing_data_collection 'Express (Nonius)'
_computing_data_reduction 'Molen (Nonius)'
_computing_molecular_graphics 'PLATON (SPEK, 1990)'
_computing_publication_material 'PLATON (Spek, 1990)'
_computing_structure_refinement 'SHELXL-93 (Sheldrick, 1993)'
_computing_structure_solution 'SIR97 Giaccovazzo'
_diffrn_ambient_temperature 163
_diffrn_measurement_device 'CAD4 (Nonius)'
_diffrn_measurement_method omega-scans
_diffrn_radiation_monochromator graphite
_diffrn_radiation_source 'fine focus sealed tube'
_diffrn_radiation_type 'Mo K\a'
_diffrn_radiation_wavelength 0.71073
_diffrn_reflns_av_R_equivalents 0.0227
_diffrn_reflns_av_sigmaI/netI 0.0299
_diffrn_reflns_limit_h_max 0
_diffrn_reflns_limit_h_min -18
_diffrn_reflns_limit_k_max 11
_diffrn_reflns_limit_k_min -14
_diffrn_reflns_limit_l_max 19
_diffrn_reflns_limit_l_min -18
_diffrn_reflns_number 4534
_diffrn_reflns_reduction_process
;
 ?
;
_diffrn_reflns_theta_max 26.00
_diffrn_reflns_theta_min 2.24
_exptl_absorpt_coefficient_mu 2.36
_exptl_absorpt_correction_type none
_exptl_crystal_density_diffrn 1.349
_exptl_crystal_F_000 1120
_exptl_crystal_size_max 0.20
_exptl_crystal_size_mid 0.18
_exptl_crystal_size_min 0.13
_refine_diff_density_max 0.525
_refine_diff_density_min -0.452
_refine_ls_abs_structure_details 'Flack H.D. (1983), Acta Cryst. A39, 876-881'
_refine_ls_extinction_method none
_refine_ls_goodness_of_fit_all 1.048
_refine_ls_matrix_type full
_refine_ls_number_parameters 214
_refine_ls_number_reflns 2472
_refine_ls_R_factor_all 0.0318
_refine_ls_R_factor_obs 0.0318
_refine_ls_shift/esd_max 0.000
_refine_ls_shift/esd_mean 0.000
_refine_ls_structure_factor_coef F^2^
_refine_ls_weighting_details 'w=1/[s^2^(Fo^2^)+( 0.0447P)^2^+0.8261P] where P=(Fo^2^+2Fc^2^)/3'
_refine_ls_weighting_scheme calc
_refine_ls_wR_factor_all 0.0742
_refine_ls_wR_factor_obs 0.0742
_reflns_number_observed 2147
_reflns_number_total 2472
_reflns_observed_criterion >2sigma(i)
_cod_data_source_file ja992786a_3.cif
_cod_data_source_block 13b
_cod_depositor_comments
;
The following automatic conversions were performed:

'_refine_ls_weighting_scheme' value 'calc w=1/[s^2^(Fo^2^)+(
0.0447P)^2^+0.8261P] where P=(Fo^2^+2Fc^2^)/3' was changed to 'calc'.
New tag '_refine_ls_weighting_details' was created. The value of the
new tag was set to 'w=1/[s^2^(Fo^2^)+( 0.0447P)^2^+0.8261P] where
P=(Fo^2^+2Fc^2^)/3'.

Automatic conversion script
Id: cif_fix_values 3143 2015-03-26 13:38:13Z robertas 
;
_cod_original_sg_symbol_H-M 'C 2/c'
_cod_original_formula_sum ' C26 H36 N Si3 Y'
_cod_database_code 4115966

loop_
_symmetry_equiv_pos_as_xyz
x,y,z
-x,y,1/2-z
-x,-y,-z
x,-y,1/2+z
1/2+x,1/2+y,z
1/2-x,1/2+y,1/2-z
1/2-x,1/2-y,-z
1/2+x,1/2-y,1/2+z

loop_
_atom_site_aniso_label
_atom_site_aniso_U_11
_atom_site_aniso_U_22
_atom_site_aniso_U_33
_atom_site_aniso_U_23
_atom_site_aniso_U_13
_atom_site_aniso_U_12
Y1 0.0185(2) 0.0240(2) 0.0355(2) 0.0000 0.0029(1) 0.0000
Si1 0.0258(5) 0.0238(5) 0.0604(7) 0.0000 0.0075(5) 0.0000
Si2 0.0306(4) 0.0253(4) 0.0402(4) -0.0047(3) 0.0101(3) -0.0027(3)
N1 0.036(2) 0.030(2) 0.039(2) 0.0000 0.0076(14) 0.0000
C1 0.039(2) 0.042(2) 0.114(4) -0.037(2) 0.015(2) 0.001(2)
C3 0.037(2) 0.070(2) 0.040(2) -0.008(2) 0.0024(13) 0.003(2)
C5 0.045(2) 0.049(2) 0.057(2) -0.013(2) 0.012(2) -0.012(2)
C6 0.046(2) 0.031(2) 0.079(3) -0.005(2) 0.026(2) 0.0024(14)
C11 0.0221(11) 0.0267(13) 0.0432(15) -0.0050(11) 0.0045(10) -0.0052(10)
C12 0.0218(11) 0.038(2) 0.0379(14) -0.0055(12) 0.0001(10) -0.0044(11)
C13 0.0220(11) 0.0353(15) 0.042(2) 0.0054(12) -0.0029(11) -0.0014(10)
C14 0.0162(10) 0.0281(13) 0.052(2) -0.0034(11) 0.0017(10) -0.0042(9)
C15 0.0194(12) 0.035(2) 0.069(2) -0.0106(15) 0.0074(13) -0.0017(11)
C16 0.0298(14) 0.053(2) 0.073(2) -0.024(2) 0.0203(15) -0.0074(13)
C17 0.0363(15) 0.065(2) 0.051(2) -0.011(2) 0.0198(14) -0.0175(15)
C18 0.0305(13) 0.040(2) 0.049(2) 0.0005(14) 0.0102(12) -0.0112(12)
C19 0.0189(11) 0.0289(13) 0.0424(15) -0.0014(11) 0.0050(10) -0.0042(10)

loop_
_atom_site_label
_atom_site_thermal_displace_type
_atom_site_fract_x
_atom_site_fract_y
_atom_site_fract_z
_atom_site_occupancy
_atom_site_U_iso_or_equiv
Y1 Uani 0.50000 0.28034(3) 0.25000 1.000 0.0273(1)
Si1 Uani 0.50000 -0.00842(9) 0.25000 1.000 0.0381(3)
Si2 Uani 0.49649(5) 0.50383(6) 0.35211(5) 1.000 0.0323(2)
N1 Uani 0.50000 0.4710(3) 0.25000 1.000 0.0360(12)
C1 Uani 0.5092(3) -0.1056(4) 0.1596(4) 1.000 0.0672(16)
C3 Uani 0.3959(2) 0.1263(4) 0.0401(2) 1.000 0.0513(12)
C5 Uani 0.6051(2) 0.5682(3) 0.4275(3) 1.000 0.0513(12)
C6 Uani 0.3952(2) 0.5885(3) 0.3586(3) 1.000 0.0506(14)
C11 Uani 0.3999(2) 0.0933(2) 0.2080(2) 1.000 0.0321(8)
C12 Uani 0.3762(2) 0.1569(2) 0.1255(2) 1.000 0.0348(9)
C13 Uani 0.3276(2) 0.2557(2) 0.1326(2) 1.000 0.0362(9)
C14 Uani 0.3146(2) 0.2573(2) 0.2176(2) 1.000 0.0343(9)
C15 Uani 0.2684(2) 0.3345(3) 0.2595(2) 1.000 0.0427(10)
C16 Uani 0.2654(2) 0.3116(3) 0.3429(2) 1.000 0.0510(11)
C17 Uani 0.3078(2) 0.2136(3) 0.3895(2) 1.000 0.0494(11)
C18 Uani 0.3542(2) 0.1382(3) 0.3529(2) 1.000 0.0404(10)
C19 Uani 0.3591(2) 0.1573(2) 0.2651(2) 1.000 0.0312(8)
H1A Uiso 0.516(4) -0.070(5) 0.112(3) 1.000 0.12(2)
H1B Uiso 0.454(4) -0.148(4) 0.139(3) 1.000 0.102(15)
H1C Uiso 0.556(3) -0.152(3) 0.180(2) 1.000 0.071(12)
H2 Uiso 0.4905(18) 0.390(2) 0.3863(16) 1.000 0.036(7)
H3A Uiso 0.459(3) 0.114(3) 0.047(2) 1.000 0.067(10)
H3B Uiso 0.362(3) 0.059(4) 0.019(3) 1.000 0.083(13)
H3C Uiso 0.370(3) 0.180(3) -0.008(3) 1.000 0.076(12)
H5A Uiso 0.620(3) 0.637(4) 0.399(3) 1.000 0.080(12)
H5B Uiso 0.657(2) 0.523(3) 0.432(2) 1.000 0.058(10)
H5C Uiso 0.604(3) 0.585(4) 0.488(3) 1.000 0.117(16)
H6A Uiso 0.393(3) 0.643(4) 0.329(3) 1.000 0.088(15)
H6B Uiso 0.342(3) 0.551(4) 0.342(3) 1.000 0.099(15)
H6C Uiso 0.402(3) 0.610(4) 0.423(3) 1.000 0.097(14)
H13 Uiso 0.3053(19) 0.307(2) 0.0891(19) 1.000 0.035(7)
H15 Uiso 0.241(2) 0.398(3) 0.227(2) 1.000 0.056(9)
H16 Uiso 0.235(2) 0.363(3) 0.374(2) 1.000 0.055(9)
H17 Uiso 0.303(2) 0.197(3) 0.443(2) 1.000 0.057(10)
H18 Uiso 0.3812(19) 0.071(3) 0.3823(17) 1.000 0.040(8)

loop_
_atom_type_symbol
_atom_type_description
_atom_type_scat_dispersion_real
_atom_type_scat_dispersion_imag
_atom_type_scat_source
Y Y -2.7962 3.5667 'International Tables Vol C Tables 4.2.6.8 and 6.1.1.4'
Si Si 0.0817 0.0704 'International Tables Vol C Tables 4.2.6.8 and 6.1.1.4'
N N 0.0061 0.0033 'International Tables Vol C Tables 4.2.6.8 and 6.1.1.4'
H H 0.0000 0.0000 'International Tables Vol C Tables 4.2.6.8 and 6.1.1.4'
C C 0.0033 0.0016 'International Tables Vol C Tables 4.2.6.8 and 6.1.1.4'

loop_
_geom_angle_atom_site_label_1
_geom_angle_atom_site_label_2
_geom_angle_atom_site_label_3
_geom_angle
_geom_angle_site_symmetry_1
_geom_angle_site_symmetry_3
_geom_angle_publ_flag
Si2 Y1 N1 31.72(2) . . yes
Si2 Y1 C11 137.49(7) . . yes
Si2 Y1 C12 136.06(6) . . yes
Si2 Y1 C13 105.97(6) . . yes
Si2 Y1 C14 89.69(6) . . yes
Si2 Y1 C19 105.67(6) . . yes
Si2 Y1 Si2 63.45(2) . 2_655 yes
Si2 Y1 C11 133.13(7) . 2_655 yes
Si2 Y1 C12 101.84(6) . 2_655 yes
Si2 Y1 C13 84.72(6) . 2_655 yes
Si2 Y1 C14 100.13(6) . 2_655 yes
Si2 Y1 C19 131.18(6) . 2_655 yes
N1 Y1 C11 146.63(7) . . yes
N1 Y1 C12 122.95(6) . . yes
N1 Y1 C13 96.18(5) . . yes
N1 Y1 C14 95.75(5) . . yes
N1 Y1 C19 123.08(6) . . yes
Si2 Y1 N1 31.72(2) 2_655 . yes
N1 Y1 C11 146.63(7) . 2_655 yes
N1 Y1 C12 122.95(6) . 2_655 yes
N1 Y1 C13 96.18(5) . 2_655 yes
N1 Y1 C14 95.75(5) . 2_655 yes
N1 Y1 C19 123.08(6) . 2_655 yes
C11 Y1 C12 31.53(9) . . yes
C11 Y1 C13 51.87(8) . . yes
C11 Y1 C14 52.30(8) . . yes
C11 Y1 C19 31.90(9) . . yes
Si2 Y1 C11 133.13(7) 2_655 . yes
C11 Y1 C11 66.73(9) . 2_655 yes
C11 Y1 C12 86.79(9) . 2_655 yes
C11 Y1 C13 115.95(8) . 2_655 yes
C11 Y1 C14 116.37(8) . 2_655 yes
C11 Y1 C19 86.40(9) . 2_655 yes
C12 Y1 C13 30.24(8) . . yes
C12 Y1 C14 50.36(9) . . yes
C12 Y1 C19 51.05(9) . . yes
Si2 Y1 C12 101.84(6) 2_655 . yes
C11 Y1 C12 86.79(9) 2_655 . yes
C12 Y1 C12 114.11(8) . 2_655 yes
C12 Y1 C13 138.31(8) . 2_655 yes
C12 Y1 C14 121.94(9) . 2_655 yes
C12 Y1 C19 92.00(9) . 2_655 yes
C13 Y1 C14 30.36(9) . . yes
C13 Y1 C19 50.95(9) . . yes
Si2 Y1 C13 84.72(6) 2_655 . yes
C11 Y1 C13 115.95(8) 2_655 . yes
C12 Y1 C13 138.31(8) 2_655 . yes
C13 Y1 C13 167.64(7) . 2_655 yes
C13 Y1 C14 147.28(9) . 2_655 yes
C13 Y1 C19 120.83(9) . 2_655 yes
C14 Y1 C19 31.20(8) . . yes
Si2 Y1 C14 100.13(6) 2_655 . yes
C11 Y1 C14 116.37(8) 2_655 . yes
C12 Y1 C14 121.94(9) 2_655 . yes
C13 Y1 C14 147.28(9) 2_655 . yes
C14 Y1 C14 168.50(7) . 2_655 yes
C14 Y1 C19 138.24(8) . 2_655 yes
Si2 Y1 C19 131.18(6) 2_655 . yes
C11 Y1 C19 86.40(9) 2_655 . yes
C12 Y1 C19 92.00(9) 2_655 . yes
C13 Y1 C19 120.83(9) 2_655 . yes
C14 Y1 C19 138.24(8) 2_655 . yes
C19 Y1 C19 113.84(8) . 2_655 yes
Si2 Y1 C11 137.49(7) 2_655 2_655 yes
Si2 Y1 C12 136.06(6) 2_655 2_655 yes
Si2 Y1 C13 105.97(6) 2_655 2_655 yes
Si2 Y1 C14 89.69(6) 2_655 2_655 yes
Si2 Y1 C19 105.67(6) 2_655 2_655 yes
C11 Y1 C12 31.53(9) 2_655 2_655 yes
C11 Y1 C13 51.87(8) 2_655 2_655 yes
C11 Y1 C14 52.30(8) 2_655 2_655 yes
C11 Y1 C19 31.90(9) 2_655 2_655 yes
C12 Y1 C13 30.24(8) 2_655 2_655 yes
C12 Y1 C14 50.36(9) 2_655 2_655 yes
C12 Y1 C19 51.05(9) 2_655 2_655 yes
C13 Y1 C14 30.36(9) 2_655 2_655 yes
C13 Y1 C19 50.95(9) 2_655 2_655 yes
C14 Y1 C19 31.20(8) 2_655 2_655 yes
C1 Si1 C11 111.70(19) . . yes
C1 Si1 C1 104.4(2) . 2_655 yes
C1 Si1 C11 114.26(18) . 2_655 yes
C1 Si1 C11 114.26(18) 2_655 . yes
C11 Si1 C11 100.90(13) . 2_655 yes
C1 Si1 C11 111.70(19) 2_655 2_655 yes
Y1 Si2 N1 44.91(12) . . yes
Y1 Si2 C5 121.40(11) . . yes
Y1 Si2 C6 129.44(12) . . yes
N1 Si2 C5 114.60(14) . . yes
N1 Si2 C6 117.14(16) . . yes
C5 Si2 C6 109.00(17) . . yes
Y1 N1 Si2 103.37(12) . . yes
Y1 N1 Si2 103.37(12) . 2_655 yes
Si2 N1 Si2 153.3(2) . 2_655 yes
Y1 C11 Si1 96.18(12) . . yes
Y1 C11 C12 75.59(15) . . yes
Y1 C11 C19 74.71(15) . . yes
Si1 C11 C12 126.1(2) . . yes
Si1 C11 C19 124.5(2) . . yes
C12 C11 C19 104.8(2) . . no
Y1 C12 C3 119.4(2) . . yes
Y1 C12 C11 72.87(16) . . yes
Y1 C12 C13 75.78(17) . . yes
C3 C12 C11 128.0(3) . . no
C3 C12 C13 121.8(3) . . no
C11 C12 C13 110.2(3) . . no
Y1 C13 C12 73.98(18) . . yes
Y1 C13 C14 75.27(18) . . yes
C12 C13 C14 108.8(2) . . no
Y1 C14 C13 74.37(18) . . yes
Y1 C14 C15 118.8(2) . . yes
Y1 C14 C19 72.39(17) . . yes
C13 C14 C15 133.0(3) . . no
C13 C14 C19 107.3(2) . . no
C15 C14 C19 119.7(3) . . no
C14 C15 C16 119.5(3) . . no
C15 C16 C17 121.2(3) . . no
C16 C17 C18 121.5(3) . . no
C17 C18 C19 119.9(3) . . no
Y1 C19 C11 73.39(16) . . yes
Y1 C19 C14 76.41(17) . . yes
Y1 C19 C18 117.7(2) . . yes
C11 C19 C14 108.8(2) . . no
C11 C19 C18 133.0(3) . . no
C14 C19 C18 118.1(3) . . no
Y1 Si2 H2 54.8(10) . . no
N1 Si2 H2 99.7(10) . . no
C5 Si2 H2 106.6(10) . . no
C6 Si2 H2 108.8(11) . . no
Si1 C1 H1A 114(4) . . no
Si1 C1 H1B 108(3) . . no
Si1 C1 H1C 111(2) . . no
H1A C1 H1B 107(5) . . no
H1A C1 H1C 108(5) . . no
H1B C1 H1C 109(4) . . no
C12 C3 H3A 114.6(19) . . no
C12 C3 H3B 106(3) . . no
C12 C3 H3C 113(3) . . no
H3A C3 H3B 109(4) . . no
H3A C3 H3C 110(3) . . no
H3B C3 H3C 103(4) . . no
Si2 C5 H5A 109(3) . . no
Si2 C5 H5B 112(2) . . no
Si2 C5 H5C 115(3) . . no
H5A C5 H5B 101(3) . . no
H5A C5 H5C 111(4) . . no
H5B C5 H5C 108(3) . . no
Si2 C6 H6A 107(3) . . no
Si2 C6 H6B 114(3) . . no
Si2 C6 H6C 111(3) . . no
H6A C6 H6B 112(5) . . no
H6A C6 H6C 111(4) . . no
H6B C6 H6C 102(4) . . no
Y1 C13 H13 120.0(18) . . no
C12 C13 H13 125.4(18) . . no
C14 C13 H13 125.7(18) . . no
C14 C15 H15 117.2(19) . . no
C16 C15 H15 123(2) . . no
C15 C16 H16 121.8(19) . . no
C17 C16 H16 117.0(19) . . no
C16 C17 H17 121(2) . . no
C18 C17 H17 118(2) . . no
C17 C18 H18 122.6(17) . . no
C19 C18 H18 117.4(17) . . no

loop_
_geom_bond_atom_site_label_1
_geom_bond_atom_site_label_2
_geom_bond_distance
_geom_bond_publ_flag
Y1 Si2 3.0822(13) yes
Y1 N1 2.237(4) yes
Y1 C11 2.627(3) yes
Y1 C12 2.663(3) yes
Y1 C13 2.685(3) yes
Y1 C14 2.697(3) yes
Y1 C19 2.644(3) yes
Si1 C1 1.860(5) yes
Si1 C11 1.874(3) yes
Si2 N1 1.6658(12) yes
Si2 C5 1.852(4) yes
Si2 C6 1.854(4) yes
C3 C12 1.506(4) no
C11 C12 1.438(4) no
C11 C19 1.449(4) no
C12 C13 1.395(4) no
C13 C14 1.409(4) no
C14 C15 1.426(4) no
C14 C19 1.437(4) no
C15 C16 1.351(4) no
C16 C17 1.403(5) no
C17 C18 1.364(5) no
C18 C19 1.421(4) no
Si2 H2 1.45(2) no
C1 H1A 0.89(5) no
C1 H1B 0.94(6) no
C1 H1C 0.87(4) no
C3 H3A 0.94(5) no
C3 H3B 0.94(5) no
C3 H3C 0.97(4) no
C5 H5A 0.98(5) no
C5 H5B 0.93(3) no
C5 H5C 0.98(5) no
C6 H6A 0.78(5) no
C6 H6B 0.88(5) no
C6 H6C 1.02(5) no
C13 H13 0.89(3) no
C15 H15 0.92(3) no
C16 H16 0.98(3) no
C17 H17 0.89(3) no
C18 H18 0.94(3) no

loop_
_geom_torsion_atom_site_label_1
_geom_torsion_atom_site_label_2
_geom_torsion_atom_site_label_3
_geom_torsion_atom_site_label_4
_geom_torsion
_geom_torsion_site_symmetry_1
_geom_torsion_site_symmetry_3
_geom_torsion_site_symmetry_4
_geom_torsion_publ_flag
N1 Y1 Si2 C5 -94.51(16) . . . no
N1 Y1 Si2 C6 90.66(17) . . . no
C11 Y1 Si2 N1 -125.86(10) . . . no
C11 Y1 Si2 C5 139.63(18) . . . no
C11 Y1 Si2 C6 -35.2(2) . . . no
C12 Y1 Si2 N1 -79.16(10) . . . no
C12 Y1 Si2 C5 -173.67(17) . . . no
C12 Y1 Si2 C6 11.5(2) . . . no
C13 Y1 Si2 N1 -75.53(7) . . . no
C13 Y1 Si2 C5 -170.04(17) . . . no
C13 Y1 Si2 C6 15.14(18) . . . no
C14 Y1 Si2 N1 -101.50(7) . . . no
C14 Y1 Si2 C5 164.00(16) . . . no
C14 Y1 Si2 C6 -10.83(18) . . . no
C19 Y1 Si2 N1 -128.63(7) . . . no
C19 Y1 Si2 C5 136.86(17) . . . no
C19 Y1 Si2 C6 -37.97(18) . . . no
Si2 Y1 Si2 N1 0.0(2) 2_655 . . no
Si2 Y1 Si2 C5 -94.51(15) 2_655 . . no
Si2 Y1 Si2 C6 90.66(17) 2_655 . . no
C11 Y1 Si2 N1 131.38(9) 2_655 . . no
C11 Y1 Si2 C5 36.87(18) 2_655 . . no
C11 Y1 Si2 C6 -137.96(19) 2_655 . . no
C12 Y1 Si2 N1 135.86(7) 2_655 . . no
C12 Y1 Si2 C5 41.36(17) 2_655 . . no
C12 Y1 Si2 C6 -133.47(18) 2_655 . . no
C13 Y1 Si2 N1 110.79(7) 2_655 . . no
C13 Y1 Si2 C5 16.28(17) 2_655 . . no
C13 Y1 Si2 C6 -158.54(18) 2_655 . . no
C14 Y1 Si2 N1 84.53(7) 2_655 . . no
C14 Y1 Si2 C5 -9.98(17) 2_655 . . no
C14 Y1 Si2 C6 175.19(18) 2_655 . . no
C19 Y1 Si2 N1 87.94(9) 2_655 . . no
C19 Y1 Si2 C5 -6.57(18) 2_655 . . no
C19 Y1 Si2 C6 178.60(19) 2_655 . . no
Si2 Y1 N1 Si2 180.0(7) . . 2_655 no
C11 Y1 N1 Si2 95.31(12) . . . no
C11 Y1 N1 Si2 -84.69(12) . . 2_655 no
C12 Y1 N1 Si2 125.69(9) . . . no
C12 Y1 N1 Si2 -54.31(9) . . 2_655 no
C13 Y1 N1 Si2 110.55(7) . . . no
C13 Y1 N1 Si2 -69.45(7) . . 2_655 no
C14 Y1 N1 Si2 80.03(7) . . . no
C14 Y1 N1 Si2 -99.97(7) . . 2_655 no
C19 Y1 N1 Si2 63.85(8) . . . no
C19 Y1 N1 Si2 -116.15(8) . . 2_655 no
Si2 Y1 N1 Si2 -180.0(7) 2_655 . . no
C11 Y1 N1 Si2 -84.69(12) 2_655 . . no
C12 Y1 N1 Si2 -54.31(9) 2_655 . . no
C13 Y1 N1 Si2 -69.45(7) 2_655 . . no
C14 Y1 N1 Si2 -99.97(7) 2_655 . . no
C19 Y1 N1 Si2 -116.15(8) 2_655 . . no
Si2 Y1 C11 Si1 -129.21(8) . . . no
Si2 Y1 C11 C12 105.05(17) . . . no
Si2 Y1 C11 C19 -5.0(2) . . . no
N1 Y1 C11 Si1 -180.00(1) . . . no
N1 Y1 C11 C12 54.3(2) . . . no
N1 Y1 C11 C19 -55.8(2) . . . no
C12 Y1 C11 Si1 125.7(2) . . . no
C12 Y1 C11 C19 -110.1(2) . . . no
C13 Y1 C11 Si1 160.59(17) . . . no
C13 Y1 C11 C12 34.85(17) . . . no
C13 Y1 C11 C19 -75.25(18) . . . no
C14 Y1 C11 Si1 -160.65(17) . . . no
C14 Y1 C11 C12 73.62(18) . . . no
C14 Y1 C11 C19 -36.48(16) . . . no
C19 Y1 C11 Si1 -124.2(2) . . . no
C19 Y1 C11 C12 110.1(2) . . . no
Si2 Y1 C11 Si1 134.16(7) 2_655 . . no
Si2 Y1 C11 C12 8.4(2) 2_655 . . no
Si2 Y1 C11 C19 -101.67(16) 2_655 . . no
C11 Y1 C11 Si1 0.0(7) 2_655 . . no
C11 Y1 C11 C12 -125.74(19) 2_655 . . no
C11 Y1 C11 C19 124.17(18) 2_655 . . no
C12 Y1 C11 Si1 -25.16(12) 2_655 . . no
C12 Y1 C11 C12 -150.90(18) 2_655 . . no
C12 Y1 C11 C19 99.00(17) 2_655 . . no
C13 Y1 C11 Si1 -16.90(15) 2_655 . . no
C13 Y1 C11 C12 -142.64(17) 2_655 . . no
C13 Y1 C11 C19 107.26(17) 2_655 . . no
C14 Y1 C11 Si1 17.02(15) 2_655 . . no
C14 Y1 C11 C12 -108.72(17) 2_655 . . no
C14 Y1 C11 C19 141.18(16) 2_655 . . no
C19 Y1 C11 Si1 25.98(12) 2_655 . . no
C19 Y1 C11 C12 -99.75(18) 2_655 . . no
C19 Y1 C11 C19 150.15(17) 2_655 . . no
Si2 Y1 C12 C3 125.7(2) . . . no
Si2 Y1 C12 C11 -109.88(16) . . . no
Si2 Y1 C12 C13 6.9(2) . . . no
N1 Y1 C12 C3 87.7(2) . . . no
N1 Y1 C12 C11 -147.86(14) . . . no
N1 Y1 C12 C13 -31.04(19) . . . no
C11 Y1 C12 C3 -124.4(3) . . . no
C11 Y1 C12 C13 116.8(3) . . . no
C13 Y1 C12 C3 118.8(3) . . . no
C13 Y1 C12 C11 -116.8(3) . . . no
C14 Y1 C12 C3 155.3(3) . . . no
C14 Y1 C12 C11 -80.31(19) . . . no
C14 Y1 C12 C13 36.52(16) . . . no
C19 Y1 C12 C3 -164.1(3) . . . no
C19 Y1 C12 C11 -39.65(17) . . . no
C19 Y1 C12 C13 77.17(19) . . . no
Si2 Y1 C12 C3 61.9(2) 2_655 . . no
Si2 Y1 C12 C11 -173.73(16) 2_655 . . no
Si2 Y1 C12 C13 -56.91(17) 2_655 . . no
C11 Y1 C12 C3 -76.1(2) 2_655 . . no
C11 Y1 C12 C11 48.32(18) 2_655 . . no
C11 Y1 C12 C13 165.14(18) 2_655 . . no
C12 Y1 C12 C3 -92.3(2) 2_655 . . no
C12 Y1 C12 C11 32.1(2) 2_655 . . no
C12 Y1 C12 C13 148.96(17) 2_655 . . no
C13 Y1 C12 C3 -69.3(3) 2_655 . . no
C13 Y1 C12 C11 55.1(2) 2_655 . . no
C13 Y1 C12 C13 171.95(16) 2_655 . . no
C14 Y1 C12 C3 -35.3(3) 2_655 . . no
C14 Y1 C12 C11 89.14(19) 2_655 . . no
C14 Y1 C12 C13 -154.04(16) 2_655 . . no
C19 Y1 C12 C3 -44.6(2) 2_655 . . no
C19 Y1 C12 C11 79.80(18) 2_655 . . no
C19 Y1 C12 C13 -163.37(17) 2_655 . . no
Si2 Y1 C13 C12 -175.00(16) . . . no
Si2 Y1 C13 C14 -60.03(14) . . . no
N1 Y1 C13 C12 154.20(16) . . . no
N1 Y1 C13 C14 -90.84(13) . . . no
C11 Y1 C13 C12 -36.39(17) . . . no
C11 Y1 C13 C14 78.57(16) . . . no
C12 Y1 C13 C14 115.0(2) . . . no
C14 Y1 C13 C12 -115.0(2) . . . no
C19 Y1 C13 C12 -77.55(18) . . . no
C19 Y1 C13 C14 37.42(14) . . . no
Si2 Y1 C13 C12 124.57(17) 2_655 . . no
Si2 Y1 C13 C14 -120.47(13) 2_655 . . no
C11 Y1 C13 C12 -16.5(2) 2_655 . . no
C11 Y1 C13 C14 98.42(15) 2_655 . . no
C12 Y1 C13 C12 -45.0(2) 2_655 . . no
C12 Y1 C13 C14 69.92(19) 2_655 . . no
C14 Y1 C13 C12 43.4(2) 2_655 . . no
C14 Y1 C13 C14 158.37(15) 2_655 . . no
C19 Y1 C13 C12 19.5(2) 2_655 . . no
C19 Y1 C13 C14 134.41(14) 2_655 . . no
Si2 Y1 C14 C13 123.60(13) . . . no
Si2 Y1 C14 C15 -7.2(2) . . . no
Si2 Y1 C14 C19 -122.03(16) . . . no
N1 Y1 C14 C13 92.41(13) . . . no
N1 Y1 C14 C15 -38.4(2) . . . no
N1 Y1 C14 C19 -153.22(15) . . . no
C11 Y1 C14 C13 -77.03(16) . . . no
C11 Y1 C14 C15 152.1(3) . . . no
C11 Y1 C14 C19 37.34(16) . . . no
C12 Y1 C14 C13 -36.37(14) . . . no
C12 Y1 C14 C15 -167.2(3) . . . no
C12 Y1 C14 C19 78.00(17) . . . no
C13 Y1 C14 C15 -130.8(3) . . . no
C13 Y1 C14 C19 114.4(2) . . . no
C19 Y1 C14 C13 -114.4(2) . . . no
C19 Y1 C14 C15 114.8(3) . . . no
Si2 Y1 C14 C13 60.67(14) 2_655 . . no
Si2 Y1 C14 C15 -70.2(2) 2_655 . . no
Si2 Y1 C14 C19 175.04(15) 2_655 . . no
C11 Y1 C14 C13 -96.90(15) 2_655 . . no
C11 Y1 C14 C15 132.3(2) 2_655 . . no
C11 Y1 C14 C19 17.47(19) 2_655 . . no
C12 Y1 C14 C13 -132.61(14) 2_655 . . no
C12 Y1 C14 C15 96.6(2) 2_655 . . no
C12 Y1 C14 C19 -18.24(19) 2_655 . . no
C13 Y1 C14 C13 -156.68(15) 2_655 . . no
C13 Y1 C14 C15 72.5(3) 2_655 . . no
C13 Y1 C14 C19 -42.3(2) 2_655 . . no
C19 Y1 C14 C13 -67.07(19) 2_655 . . no
C19 Y1 C14 C15 162.1(2) 2_655 . . no
C19 Y1 C14 C19 47.3(2) 2_655 . . no
Si2 Y1 C19 C11 176.46(15) . . . no
Si2 Y1 C19 C14 61.70(16) . . . no
Si2 Y1 C19 C18 -53.2(2) . . . no
N1 Y1 C19 C11 147.10(14) . . . no
N1 Y1 C19 C14 32.35(18) . . . no
N1 Y1 C19 C18 -82.6(2) . . . no
C11 Y1 C19 C14 -114.8(2) . . . no
C11 Y1 C19 C18 130.3(3) . . . no
C12 Y1 C19 C11 39.17(16) . . . no
C12 Y1 C19 C14 -75.59(18) . . . no
C12 Y1 C19 C18 169.5(3) . . . no
C13 Y1 C19 C11 78.39(18) . . . no
C13 Y1 C19 C14 -36.36(16) . . . no
C13 Y1 C19 C18 -151.3(3) . . . no
C14 Y1 C19 C11 114.8(2) . . . no
C14 Y1 C19 C18 -114.9(3) . . . no
Si2 Y1 C19 C11 108.27(15) 2_655 . . no
Si2 Y1 C19 C14 -6.5(2) 2_655 . . no
Si2 Y1 C19 C18 -121.4(2) 2_655 . . no
C11 Y1 C19 C11 -49.61(17) 2_655 . . no
C11 Y1 C19 C14 -164.36(17) 2_655 . . no
C11 Y1 C19 C18 80.7(2) 2_655 . . no
C12 Y1 C19 C11 -80.66(17) 2_655 . . no
C12 Y1 C19 C14 164.59(17) 2_655 . . no
C12 Y1 C19 C18 49.7(2) 2_655 . . no
C13 Y1 C19 C11 -90.32(18) 2_655 . . no
C13 Y1 C19 C14 154.93(15) 2_655 . . no
C13 Y1 C19 C18 40.0(2) 2_655 . . no
C14 Y1 C19 C11 -57.5(2) 2_655 . . no
C14 Y1 C19 C14 -172.24(15) 2_655 . . no
C14 Y1 C19 C18 72.8(3) 2_655 . . no
C19 Y1 C19 C11 -32.90(19) 2_655 . . no
C19 Y1 C19 C14 -147.65(16) 2_655 . . no
C19 Y1 C19 C18 97.4(2) 2_655 . . no
Si2 Y1 Si2 N1 0.00(14) . 2_655 . no
C11 Y1 Si2 N1 131.38(9) . 2_655 . no
C12 Y1 Si2 N1 135.86(7) . 2_655 . no
C13 Y1 Si2 N1 110.79(7) . 2_655 . no
C14 Y1 Si2 N1 84.53(7) . 2_655 . no
C19 Y1 Si2 N1 87.94(9) . 2_655 . no
Si2 Y1 C11 Si1 134.16(7) . 2_655 . no
C11 Y1 C11 Si1 0.0(12) . 2_655 . no
C12 Y1 C11 Si1 -25.16(12) . 2_655 . no
C13 Y1 C11 Si1 -16.90(15) . 2_655 . no
C14 Y1 C11 Si1 17.02(15) . 2_655 . no
C19 Y1 C11 Si1 25.98(12) . 2_655 . no
C1 Si1 C11 Y1 -121.80(18) . . . no
C1 Si1 C11 C12 -45.1(3) . . . no
C1 Si1 C11 C19 162.5(3) . . . no
C1 Si1 C11 Y1 120.0(2) 2_655 . . no
C1 Si1 C11 C12 -163.4(3) 2_655 . . no
C1 Si1 C11 C19 44.3(3) 2_655 . . no
C11 Si1 C11 Y1 0.0(2) 2_655 . . no
C11 Si1 C11 C12 76.7(3) 2_655 . . no
C11 Si1 C11 C19 -75.7(3) 2_655 . . no
C1 Si1 C11 Y1 120.0(2) . 2_655 . no
C11 Si1 C11 Y1 0.00(1) . 2_655 . no
Y1 Si2 N1 Si2 -180.0(7) . . 2_655 no
C5 Si2 N1 Y1 110.62(14) . . . no
C5 Si2 N1 Si2 -69.38(16) . . 2_655 no
C6 Si2 N1 Y1 -119.79(14) . . . no
C6 Si2 N1 Si2 60.21(17) . . 2_655 no
Y1 C11 C12 C3 114.3(3) . . . no
Y1 C11 C12 C13 -67.2(2) . . . no
Si1 C11 C12 Y1 -87.2(2) . . . no
Si1 C11 C12 C3 27.2(4) . . . no
Si1 C11 C12 C13 -154.4(2) . . . no
C19 C11 C12 Y1 69.54(19) . . . no
C19 C11 C12 C3 -176.1(3) . . . no
C19 C11 C12 C13 2.3(3) . . . no
Y1 C11 C19 C14 68.9(2) . . . no
Y1 C11 C19 C18 -112.6(4) . . . no
Si1 C11 C19 Y1 87.0(2) . . . no
Si1 C11 C19 C14 155.8(2) . . . no
Si1 C11 C19 C18 -25.7(5) . . . no
C12 C11 C19 Y1 -70.18(19) . . . no
C12 C11 C19 C14 -1.3(3) . . . no
C12 C11 C19 C18 177.2(3) . . . no
Y1 C12 C13 C14 -67.8(2) . . . no
C3 C12 C13 Y1 -116.1(3) . . . no
C3 C12 C13 C14 176.1(3) . . . no
C11 C12 C13 Y1 65.3(2) . . . no
C11 C12 C13 C14 -2.5(3) . . . no
Y1 C13 C14 C15 115.0(4) . . . no
Y1 C13 C14 C19 -65.4(2) . . . no
C12 C13 C14 Y1 67.0(2) . . . no
C12 C13 C14 C15 -178.0(3) . . . no
C12 C13 C14 C19 1.6(3) . . . no
Y1 C14 C15 C16 -86.5(3) . . . no
C13 C14 C15 C16 178.3(3) . . . no
C19 C14 C15 C16 -1.3(5) . . . no
Y1 C14 C19 C11 -66.9(2) . . . no
Y1 C14 C19 C18 114.4(3) . . . no
C13 C14 C19 Y1 66.7(2) . . . no
C13 C14 C19 C11 -0.1(3) . . . no
C13 C14 C19 C18 -178.9(3) . . . no
C15 C14 C19 Y1 -113.6(3) . . . no
C15 C14 C19 C11 179.6(3) . . . no
C15 C14 C19 C18 0.8(4) . . . no
C14 C15 C16 C17 0.6(5) . . . no
C15 C16 C17 C18 0.5(5) . . . no
C16 C17 C18 C19 -1.0(5) . . . no
C17 C18 C19 Y1 89.1(3) . . . no
C17 C18 C19 C11 -178.1(3) . . . no
C17 C18 C19 C14 0.3(5) . . . no
